data_4346825
loop_
_publ_author_name
'Yan, Zhi-Hao'
'Li, Xiao-Yu'
'Liu, Li-Wei'
'Yu, Si-Qi'
'Wang, Xing-Po'
'Sun, Di'

_publ_section_title
;
 Single-Crystal to Single-Crystal Phase Transition and Segmented
 Thermochromic Luminescence in a Dynamic 3D Interpenetrated Ag(I)
 Coordination Network.
;
_journal_issue 3
_journal_name_full 'Inorganic chemistry'
_journal_page_first 1096
_journal_page_last 1101
_journal_paper_doi 10.1021/acs.inorgchem.5b02200
_journal_volume 55
_journal_year 2016
_chemical_formula_moiety 'C12 H8 Ag2 N2 O4, H2 O'
_chemical_formula_sum 'C12 H10 Ag2 N2 O5'
_chemical_formula_weight 477.96
_space_group_crystal_system orthorhombic
_space_group_IT_number 73
_space_group_name_Hall '-I 2b 2c'
_space_group_name_H-M_alt 'I b c a'
_atom_sites_solution_hydrogens geom
_atom_sites_solution_primary direct
_atom_sites_solution_secondary difmap
_audit_creation_method SHELXL-97
_cell_angle_alpha 90.00
_cell_angle_beta 90.00
_cell_angle_gamma 90.00
_cell_formula_units_Z 16
_cell_length_a 7.2499(6)
_cell_length_b 23.7625(17)
_cell_length_c 30.735(2)
_cell_measurement_temperature 263(2)
_cell_volume 5294.9(7)
_computing_structure_refinement 'SHELXL-97 (Sheldrick, 1997)'
_computing_structure_solution 'SHELXS-97 (Sheldrick, 1990)'
_diffrn_ambient_temperature 263(2)
_diffrn_measured_fraction_theta_full 0.999
_diffrn_measured_fraction_theta_max 0.999
_diffrn_measurement_device_type 'Bruker Apex II'
_diffrn_radiation_monochromator graphite
_diffrn_radiation_source 'fine-focus sealed tube'
_diffrn_radiation_type MoK\a
_diffrn_radiation_wavelength 0.71073
_diffrn_reflns_av_R_equivalents 0.0268
_diffrn_reflns_av_sigmaI/netI 0.0200
_diffrn_reflns_limit_h_max 8
_diffrn_reflns_limit_h_min -8
_diffrn_reflns_limit_k_max 27
_diffrn_reflns_limit_k_min -28
_diffrn_reflns_limit_l_max 27
_diffrn_reflns_limit_l_min -36
_diffrn_reflns_number 12240
_diffrn_reflns_theta_full 24.99
_diffrn_reflns_theta_max 24.99
_diffrn_reflns_theta_min 1.33
_exptl_absorpt_coefficient_mu 2.981
_exptl_absorpt_correction_T_max 0.5228
_exptl_absorpt_correction_T_min 0.4683
_exptl_absorpt_correction_type multi-scan
_exptl_absorpt_process_details sadabs
_exptl_crystal_colour colorless
_exptl_crystal_density_diffrn 2.398
_exptl_crystal_density_method 'not measured'
_exptl_crystal_description rod
_exptl_crystal_F_000 3680
_exptl_crystal_size_max 0.30
_exptl_crystal_size_mid 0.25
_exptl_crystal_size_min 0.25
_refine_diff_density_max 0.916
_refine_diff_density_min -0.949
_refine_diff_density_rms 0.084
_refine_ls_extinction_coef 0.00060(3)
_refine_ls_extinction_expression Fc^*^=kFc[1+0.001xFc^2^\l^3^/sin(2\q)]^-1/4^
_refine_ls_extinction_method SHELXL
_refine_ls_goodness_of_fit_ref 1.050
_refine_ls_hydrogen_treatment constr
_refine_ls_matrix_type full
_refine_ls_number_parameters 191
_refine_ls_number_reflns 2350
_refine_ls_number_restraints 0
_refine_ls_restrained_S_all 1.050
_refine_ls_R_factor_all 0.0352
_refine_ls_R_factor_gt 0.0289
_refine_ls_shift/su_max 0.001
_refine_ls_shift/su_mean 0.000
_refine_ls_structure_factor_coef Fsqd
_refine_ls_weighting_details 'calc w=1/[\s^2^(Fo^2^)+(0.0207P)^2^+27.7717P] where P=(Fo^2^+2Fc^2^)/3'
_refine_ls_weighting_scheme calc
_refine_ls_wR_factor_gt 0.0621
_refine_ls_wR_factor_ref 0.0658
_reflns_number_gt 2021
_reflns_number_total 2350
_reflns_threshold_expression >2sigma(I)
_cod_data_source_file ic5b02200_si_002.cif
_cod_data_source_block p-263K
_cod_database_code 4346825

loop_
_symmetry_equiv_pos_as_xyz
'x, y, z'
'-x+1/2, -y, z+1/2'
'-x, y+1/2, -z+1/2'
'x+1/2, -y+1/2, -z'
'x+1/2, y+1/2, z+1/2'
'-x+1, -y+1/2, z+1'
'-x+1/2, y+1, -z+1'
'x+1, -y+1, -z+1/2'
'-x, -y, -z'
'x-1/2, y, -z-1/2'
'x, -y-1/2, z-1/2'
'-x-1/2, y-1/2, z'
'-x+1/2, -y+1/2, -z+1/2'
'x, y+1/2, -z'
'x+1/2, -y, z'
'-x, y, z+1/2'

loop_
_atom_site_label
_atom_site_type_symbol
_atom_site_fract_x
_atom_site_fract_y
_atom_site_fract_z
_atom_site_U_iso_or_equiv
_atom_site_adp_type
_atom_site_occupancy
_atom_site_symmetry_multiplicity
_atom_site_calc_flag
_atom_site_refinement_flags
Ag1 Ag 0.19513(5) 0.770048(13) 0.290631(10) 0.04510(14) Uani 1 1 d .
Ag2 Ag 0.52526(9) 0.442315(16) 0.484024(12) 0.0898(2) Uani 1 1 d .
O1 O 0.3424(5) 0.69581(12) 0.31389(9) 0.0503(8) Uani 1 1 d .
O2 O 0.4517(4) 0.66770(13) 0.24974(9) 0.0507(7) Uani 1 1 d .
O3 O 0.4761(5) 0.58800(13) 0.44647(9) 0.0531(8) Uani 1 1 d .
O4 O 0.6547(5) 0.51204(14) 0.44185(11) 0.0629(9) Uani 1 1 d .
N1 N 0.1095(5) 0.81274(13) 0.35751(10) 0.0394(8) Uani 1 1 d .
N2 N 0.0216(5) 0.87411(14) 0.43150(11) 0.0453(9) Uani 1 1 d .
C1 C 0.0020(6) 0.85815(17) 0.35583(14) 0.0429(10) Uani 1 1 d .
H1 H -0.0452 0.8697 0.3292 0.051 Uiso 1 1 calc R
C2 C -0.0406(6) 0.88834(17) 0.39260(14) 0.0444(10) Uani 1 1 d .
H2 H -0.1157 0.9199 0.3900 0.053 Uiso 1 1 calc R
C3 C 0.1264(7) 0.82831(18) 0.43313(13) 0.0472(11) Uani 1 1 d .
H3 H 0.1712 0.8164 0.4600 0.057 Uiso 1 1 calc R
C4 C 0.1709(6) 0.79795(18) 0.39670(14) 0.0457(10) Uani 1 1 d .
H4 H 0.2456 0.7663 0.3994 0.055 Uiso 1 1 calc R
C5 C 0.4324(5) 0.66341(16) 0.29011(13) 0.0362(9) Uani 1 1 d .
C6 C 0.5265(5) 0.61456(15) 0.31192(12) 0.0341(8) Uani 1 1 d .
C7 C 0.6341(6) 0.57741(18) 0.28830(14) 0.0441(10) Uani 1 1 d .
H7 H 0.6453 0.5817 0.2583 0.053 Uiso 1 1 calc R
C8 C 0.7247(6) 0.53393(19) 0.30904(16) 0.0505(11) Uani 1 1 d .
H8 H 0.7968 0.5090 0.2930 0.061 Uiso 1 1 calc R
C9 C 0.7086(6) 0.52736(17) 0.35324(15) 0.0444(10) Uani 1 1 d .
H9 H 0.7723 0.4985 0.3671 0.053 Uiso 1 1 calc R
C10 C 0.5987(5) 0.56320(16) 0.37756(13) 0.0373(9) Uani 1 1 d .
C11 C 0.5091(5) 0.60727(15) 0.35673(12) 0.0345(8) Uani 1 1 d .
H11 H 0.4370 0.6321 0.3728 0.041 Uiso 1 1 calc R
C12 C 0.5750(6) 0.55381(17) 0.42545(14) 0.0434(10) Uani 1 1 d .
O1W O 0.3776(6) 0.70399(14) 0.46554(12) 0.0752(11) Uani 1 1 d .
H1WA H 0.4153 0.6769 0.4598 0.090 Uiso 1 1 d R
H1WB H 0.3301 0.7008 0.4908 0.090 Uiso 0.50 1 d PR
H1WC H 0.4403 0.7305 0.4659 0.090 Uiso 0.50 1 d PR

loop_
_atom_site_aniso_label
_atom_site_aniso_U_11
_atom_site_aniso_U_22
_atom_site_aniso_U_33
_atom_site_aniso_U_23
_atom_site_aniso_U_13
_atom_site_aniso_U_12
Ag1 0.0573(2) 0.0434(2) 0.03461(19) 0.00430(13) 0.00222(15) 0.00810(16)
Ag2 0.1873(6) 0.0451(2) 0.0368(2) 0.00025(16) 0.0076(3) -0.0033(3)
O1 0.070(2) 0.0443(17) 0.0365(16) 0.0111(13) 0.0002(15) 0.0147(16)
O2 0.0627(19) 0.0593(18) 0.0301(15) 0.0112(14) 0.0009(14) 0.0107(16)
O3 0.081(2) 0.0444(17) 0.0341(15) 0.0086(13) -0.0063(16) -0.0049(17)
O4 0.069(2) 0.059(2) 0.061(2) 0.0298(16) -0.0126(17) 0.0057(17)
N1 0.047(2) 0.0359(17) 0.0356(18) 0.0004(14) 0.0013(15) -0.0017(16)
N2 0.057(2) 0.0396(19) 0.040(2) -0.0064(15) 0.0039(17) -0.0074(18)
C1 0.049(2) 0.040(2) 0.040(2) 0.0002(18) -0.008(2) -0.0018(19)
C2 0.047(3) 0.037(2) 0.050(3) -0.0063(19) -0.007(2) 0.0005(19)
C3 0.066(3) 0.046(2) 0.029(2) 0.0041(18) -0.004(2) -0.003(2)
C4 0.054(3) 0.039(2) 0.043(2) 0.0062(18) -0.003(2) 0.003(2)
C5 0.035(2) 0.037(2) 0.036(2) 0.0060(17) -0.0056(18) -0.0054(17)
C6 0.032(2) 0.036(2) 0.035(2) 0.0033(16) -0.0058(16) -0.0066(17)
C7 0.046(2) 0.045(2) 0.042(2) -0.0008(19) -0.002(2) -0.003(2)
C8 0.048(3) 0.047(3) 0.057(3) -0.005(2) 0.004(2) 0.006(2)
C9 0.040(2) 0.035(2) 0.058(3) 0.0043(19) -0.008(2) 0.0039(19)
C10 0.034(2) 0.034(2) 0.044(2) 0.0066(17) -0.0079(18) -0.0075(17)
C11 0.034(2) 0.0331(19) 0.036(2) 0.0002(16) -0.0043(17) -0.0040(17)
C12 0.048(2) 0.037(2) 0.045(2) 0.0114(19) -0.015(2) -0.011(2)
O1W 0.094(3) 0.0454(19) 0.086(3) 0.0058(18) 0.006(2) 0.002(2)

loop_
_atom_type_symbol
_atom_type_description
_atom_type_scat_dispersion_real
_atom_type_scat_dispersion_imag
_atom_type_scat_source
C C 0.0033 0.0016 'International Tables Vol C Tables 4.2.6.8 and 6.1.1.4'
H H 0.0000 0.0000 'International Tables Vol C Tables 4.2.6.8 and 6.1.1.4'
Ag Ag -0.8971 1.1015 'International Tables Vol C Tables 4.2.6.8 and 6.1.1.4'
N N 0.0061 0.0033 'International Tables Vol C Tables 4.2.6.8 and 6.1.1.4'
O O 0.0106 0.0060 'International Tables Vol C Tables 4.2.6.8 and 6.1.1.4'

loop_
_geom_angle_atom_site_label_1
_geom_angle_atom_site_label_2
_geom_angle_atom_site_label_3
_geom_angle
_geom_angle_site_symmetry_1
_geom_angle_site_symmetry_3
O1 Ag1 O2 164.34(11) . 13_565
O1 Ag1 N1 100.94(11) . .
O2 Ag1 N1 94.25(11) 13_565 .
O1 Ag1 Ag1 82.97(8) . 13_565
O2 Ag1 Ag1 82.13(8) 13_565 13_565
N1 Ag1 Ag1 174.63(8) . 13_565
O1 Ag1 Ag1 101.87(9) . 6_464
O2 Ag1 Ag1 75.90(8) 13_565 6_464
N1 Ag1 Ag1 83.60(8) . 6_464
Ag1 Ag1 Ag1 99.284(16) 13_565 6_464
O3 Ag2 O4 139.89(12) 9_666 .
O3 Ag2 N2 115.91(12) 9_666 12_655
O4 Ag2 N2 99.85(13) . 12_655
O3 Ag2 Ag2 88.90(8) 9_666 9_666
O4 Ag2 Ag2 64.36(9) . 9_666
N2 Ag2 Ag2 150.44(9) 12_655 9_666
C5 O1 Ag1 124.3(2) . .
C5 O2 Ag1 123.9(3) . 13_565
C12 O3 Ag2 106.4(2) . 9_666
C12 O4 Ag2 127.4(3) . .
C4 N1 C1 116.4(4) . .
C4 N1 Ag1 125.6(3) . .
C1 N1 Ag1 117.7(3) . .
C2 N2 C3 116.0(4) . .
C2 N2 Ag2 113.7(3) . 12_665
C3 N2 Ag2 129.2(3) . 12_665
N1 C1 C2 121.5(4) . .
N1 C1 H1 119.2 . .
C2 C1 H1 119.2 . .
N2 C2 C1 122.3(4) . .
N2 C2 H2 118.9 . .
C1 C2 H2 118.9 . .
N2 C3 C4 122.4(4) . .
N2 C3 H3 118.8 . .
C4 C3 H3 118.8 . .
N1 C4 C3 121.4(4) . .
N1 C4 H4 119.3 . .
C3 C4 H4 119.3 . .
O1 C5 O2 126.1(4) . .
O1 C5 C6 116.9(3) . .
O2 C5 C6 117.0(4) . .
C7 C6 C11 119.3(4) . .
C7 C6 C5 120.9(4) . .
C11 C6 C5 119.7(4) . .
C8 C7 C6 120.2(4) . .
C8 C7 H7 119.9 . .
C6 C7 H7 119.9 . .
C9 C8 C7 120.1(4) . .
C9 C8 H8 119.9 . .
C7 C8 H8 119.9 . .
C8 C9 C10 120.9(4) . .
C8 C9 H9 119.6 . .
C10 C9 H9 119.6 . .
C9 C10 C11 118.9(4) . .
C9 C10 C12 120.3(4) . .
C11 C10 C12 120.8(4) . .
C10 C11 C6 120.5(4) . .
C10 C11 H11 119.8 . .
C6 C11 H11 119.8 . .
O4 C12 O3 124.5(4) . .
O4 C12 C10 117.4(4) . .
O3 C12 C10 118.2(4) . .
H1WA O1W H1WB 107.3 . .
H1WA O1W H1WC 120.3 . .
H1WB O1W H1WC 107.3 . .

loop_
_geom_bond_atom_site_label_1
_geom_bond_atom_site_label_2
_geom_bond_distance
_geom_bond_site_symmetry_2
Ag1 O1 2.182(3) .
Ag1 O2 2.205(3) 13_565
Ag1 N1 2.375(3) .
Ag1 Ag1 2.7891(6) 13_565
Ag1 Ag1 2.9854(7) 6_464
Ag2 O3 2.255(3) 9_666
Ag2 O4 2.304(3) .
Ag2 N2 2.313(3) 12_655
Ag2 Ag2 2.9350(8) 9_666
O1 C5 1.246(5) .
O2 C5 1.253(5) .
O2 Ag1 2.205(3) 13_565
O3 C12 1.261(5) .
O3 Ag2 2.255(3) 9_666
O4 C12 1.254(5) .
N1 C4 1.332(5) .
N1 C1 1.332(5) .
N2 C2 1.322(5) .
N2 C3 1.328(6) .
N2 Ag2 2.313(3) 12_665
C1 C2 1.374(6) .
C1 H1 0.9300 .
C2 H2 0.9300 .
C3 C4 1.370(6) .
C3 H3 0.9300 .
C4 H4 0.9300 .
C5 C6 1.504(5) .
C6 C7 1.384(6) .
C6 C11 1.394(5) .
C7 C8 1.381(6) .
C7 H7 0.9300 .
C8 C9 1.372(6) .
C8 H8 0.9300 .
C9 C10 1.385(6) .
C9 H9 0.9300 .
C10 C11 1.389(5) .
C10 C12 1.499(6) .
C11 H11 0.9300 .
O1W H1WA 0.7206 .
O1W H1WB 0.8524 .
O1W H1WC 0.7780 .
